data_1509505
loop_
_publ_author_name
'Ouvrard, G.'
'Colombet, P.'
'Brec, R.'
'Lee, S.'

_publ_section_title
;
 A new chain compound of vanadium (III): Ag1/2 V1/2 P S3 structure, metal
 ordering, and magnetic properties
;
_journal_name_full 'Materials Research Bulletin'
_journal_page_first 917
_journal_page_last 928
_journal_paper_doi 10.1016/0025-5408(86)90129-7
_journal_volume 21
_journal_year 1986
_chemical_formula_sum 'Ag P2 S6 V'
_chemical_name_systematic 'Ag V (P S3)2'
_space_group_IT_number 13
_symmetry_space_group_name_Hall '-P 2yc'
_symmetry_space_group_name_H-M 'P 1 2/c 1'
_cell_angle_alpha 90
_cell_angle_beta 106.62
_cell_angle_gamma 90
_cell_formula_units_Z 2
_cell_length_a 6.755
_cell_length_b 10.684
_cell_length_c 5.921
_cell_volume 409.469
_citation_journal_id_ASTM MRBUAC
_cod_data_source_file silver1-2_489.cif
_cod_data_source_block Ag1P2S6V1
_cod_original_cell_volume 409.4688
_cod_original_formula_sum 'Ag1 P2 S6 V1'
_cod_database_code 1509505

loop_
_symmetry_equiv_pos_as_xyz
x,y,z
-x,y,-z+1/2
-x,-y,-z
x,-y,z-1/2

loop_
_atom_site_label
_atom_site_type_symbol
_atom_site_fract_x
_atom_site_fract_y
_atom_site_fract_z
_atom_site_occupancy
_atom_site_U_iso_or_equiv
V1 V 0 0.0801 0.25 1 0.0
S1 S 0.2416 0.7719 0.9895 1 0.0
S3 S 0.2848 0.6034 0.4844 1 0.0
P1 P 0.1698 0.7534 0.3009 1 0.0
S2 S 0.2302 0.0797 0.9915 1 0.0
Ag1 Ag 0 0.4344 0.25 1 0.0
